data_4324209
loop_
_publ_author_name
'Satish S. Bhat'
'Anupa A. Kumbhar'
'Hussain Heptullah'
'Ayesha A. Khan'
'Vivekanand V. Gobre'
'Shridhar P. Gejji'
'Vedavati G. Puranik'

_publ_section_title
;
 Synthesis, Electronic Structure, DNA and Protein Binding, DNA Cleavage,
 and Anticancer Activity of Fluorophore-Labeled Copper(II) Complexes
;
_journal_name_full 'Inorganic Chemistry'
_journal_page_first 545
_journal_page_last 558
_journal_paper_doi 10.1021/ic101534n
_journal_volume 50
_journal_year 2011
_chemical_formula_moiety 'C28 H21 Cu N2 O2.NO3'
_chemical_formula_sum 'C28 H21 Cu N5 O5'
_chemical_formula_weight 571.04
_chemical_name_common 'Cu acac complex'
_chemical_name_systematic
; 
 ? 
;
_space_group_IT_number 14
_symmetry_cell_setting monoclinic
_symmetry_space_group_name_Hall '-P 2ybc'
_symmetry_space_group_name_H-M 'P 1 21/c 1'
_atom_sites_solution_hydrogens geom
_atom_sites_solution_primary direct
_atom_sites_solution_secondary difmap
_audit_creation_method SHELXL-97
_cell_angle_alpha 90.00
_cell_angle_beta 90.302(2)
_cell_angle_gamma 90.00
_cell_formula_units_Z 4
_cell_length_a 7.1127(5)
_cell_length_b 14.5569(11)
_cell_length_c 23.6079(18)
_cell_measurement_reflns_used 1527
_cell_measurement_temperature 296(2)
_cell_measurement_theta_max 16.766
_cell_measurement_theta_min 2.222
_cell_volume 2444.3(3)
_computing_cell_refinement 'BRUKER SAINT'
_computing_data_collection 'BRUKER SMART'
_computing_data_reduction 'BRUKER SAINT'
_computing_molecular_graphics 'SHELXTL, PyMOL and PLATON'
_computing_publication_material SHELXTL
_computing_structure_refinement 'SHELXL-97 (Sheldrick, 1997)'
_computing_structure_solution 'SHELXS-97 (Sheldrick, 1990)'
_diffrn_ambient_temperature 296(2)
_diffrn_measured_fraction_theta_full 1.000
_diffrn_measured_fraction_theta_max 1.000
_diffrn_measurement_device 'Bruker Smart APEX'
_diffrn_measurement_device_type 'CCD Area Detector'
_diffrn_measurement_method 'Omega Scan'
_diffrn_radiation_monochromator graphite
_diffrn_radiation_source 'fine-focus sealed tube'
_diffrn_radiation_type MoK\a
_diffrn_radiation_wavelength 0.71073
_diffrn_reflns_av_R_equivalents 0.0875
_diffrn_reflns_av_sigmaI/netI 0.0648
_diffrn_reflns_limit_h_max 7
_diffrn_reflns_limit_h_min -7
_diffrn_reflns_limit_k_max 16
_diffrn_reflns_limit_k_min -16
_diffrn_reflns_limit_l_max 26
_diffrn_reflns_limit_l_min -26
_diffrn_reflns_number 20524
_diffrn_reflns_theta_full 23.49
_diffrn_reflns_theta_max 23.49
_diffrn_reflns_theta_min 1.73
_exptl_absorpt_coefficient_mu 0.945
_exptl_absorpt_correction_T_max 0.8791
_exptl_absorpt_correction_T_min 0.8008
_exptl_absorpt_correction_type multi-scan
_exptl_absorpt_process_details 'Bruker SADABS'
_exptl_crystal_colour brown
_exptl_crystal_density_diffrn 1.552
_exptl_crystal_description needle
_exptl_crystal_F_000 1172
_exptl_crystal_size_max 0.25
_exptl_crystal_size_mid 0.16
_exptl_crystal_size_min 0.14
_refine_diff_density_max 0.398
_refine_diff_density_min -0.341
_refine_diff_density_rms 0.076
_refine_ls_extinction_method none
_refine_ls_goodness_of_fit_ref 1.218
_refine_ls_hydrogen_treatment riding
_refine_ls_matrix_type full
_refine_ls_number_parameters 354
_refine_ls_number_reflns 3601
_refine_ls_number_restraints 0
_refine_ls_restrained_S_all 1.218
_refine_ls_R_factor_all 0.1125
_refine_ls_R_factor_gt 0.0846
_refine_ls_shift/su_max 0.000
_refine_ls_shift/su_mean 0.000
_refine_ls_structure_factor_coef Fsqd
_refine_ls_weighting_details 'calc w=1/[\s^2^(Fo^2^)+(0.0514P)^2^+3.7878P] where P=(Fo^2^+2Fc^2^)/3'
_refine_ls_weighting_scheme calc
_refine_ls_wR_factor_gt 0.1534
_refine_ls_wR_factor_ref 0.1648
_reflns_number_gt 2837
_reflns_number_total 3601
_reflns_threshold_expression >2sigma(I)
_cod_data_source_file ic101534n_si_001_2.cif
_cod_data_source_block C28H21CuN5O5compound2
_cod_database_code 4324209

loop_
_symmetry_equiv_pos_as_xyz
'x, y, z'
'-x, y+1/2, -z+1/2'
'-x, -y, -z'
'x, -y-1/2, z-1/2'

loop_
_atom_site_label
_atom_site_type_symbol
_atom_site_fract_x
_atom_site_fract_y
_atom_site_fract_z
_atom_site_U_iso_or_equiv
_atom_site_adp_type
_atom_site_occupancy
_atom_site_symmetry_multiplicity
_atom_site_calc_flag
_atom_site_refinement_flags
Cu Cu 0.10575(12) 0.27715(5) 0.13672(3) 0.0436(3) Uani 1 1 d .
O1 O 0.1194(6) 0.3139(3) 0.21350(18) 0.0531(13) Uani 1 1 d .
O2 O 0.0221(7) 0.3927(3) 0.11020(19) 0.0537(13) Uani 1 1 d .
N1 N 0.1033(7) 0.2241(3) 0.0588(2) 0.0395(13) Uani 1 1 d .
N2 N 0.2139(7) 0.1543(3) 0.1563(2) 0.0382(13) Uani 1 1 d .
N3 N 0.2845(7) -0.0683(4) -0.0314(2) 0.0418(13) Uani 1 1 d .
N4 N 0.3738(7) -0.1275(3) 0.0517(2) 0.0401(13) Uani 1 1 d .
H4 H 0.4172 -0.1663 0.0759 0.048 Uiso 1 1 calc R
C1 C 0.0496(9) 0.2626(5) 0.0103(3) 0.0496(18) Uani 1 1 d .
H1 H 0.0039 0.3224 0.0110 0.060 Uiso 1 1 calc R
C2 C 0.0587(10) 0.2173(5) -0.0417(3) 0.0529(19) Uani 1 1 d .
H2 H 0.0185 0.2464 -0.0747 0.063 Uiso 1 1 calc R
C3 C 0.1268(9) 0.1305(5) -0.0435(3) 0.0458(17) Uani 1 1 d .
H3 H 0.1349 0.0999 -0.0780 0.055 Uiso 1 1 calc R
C4 C 0.1853(8) 0.0863(4) 0.0066(2) 0.0361(15) Uani 1 1 d .
C5 C 0.2583(9) -0.0050(4) 0.0109(3) 0.0380(16) Uani 1 1 d .
C6 C 0.3141(8) -0.0408(4) 0.0627(2) 0.0345(15) Uani 1 1 d .
C7 C 0.3052(9) 0.0100(4) 0.1146(2) 0.0361(15) Uani 1 1 d .
C8 C 0.3661(9) -0.0203(4) 0.1685(3) 0.0449(17) Uani 1 1 d .
H8 H 0.4162 -0.0788 0.1734 0.054 Uiso 1 1 calc R
C9 C 0.3496(10) 0.0382(5) 0.2132(3) 0.053(2) Uani 1 1 d .
H9 H 0.3912 0.0199 0.2488 0.064 Uiso 1 1 calc R
C10 C 0.2717(10) 0.1246(5) 0.2062(3) 0.0466(18) Uani 1 1 d .
H10 H 0.2598 0.1628 0.2376 0.056 Uiso 1 1 calc R
C11 C 0.2307(8) 0.0989(4) 0.1108(2) 0.0324(15) Uani 1 1 d .
C12 C 0.1696(8) 0.1368(4) 0.0567(2) 0.0358(15) Uani 1 1 d .
C13 C 0.3520(9) -0.1415(4) -0.0050(3) 0.0407(16) Uani 1 1 d .
C14 C 0.4067(9) -0.2309(5) -0.0323(3) 0.0446(17) Uani 1 1 d .
C15 C 0.4839(10) -0.2973(4) 0.0023(3) 0.0533(19) Uani 1 1 d .
H15 H 0.4975 -0.2853 0.0408 0.064 Uiso 1 1 calc R
C16 C 0.5426(11) -0.3827(5) -0.0190(4) 0.067(2) Uani 1 1 d .
H16 H 0.5945 -0.4265 0.0051 0.080 Uiso 1 1 calc R
C17 C 0.5224(10) -0.4001(5) -0.0748(4) 0.065(2) Uani 1 1 d .
H17 H 0.5606 -0.4568 -0.0888 0.078 Uiso 1 1 calc R
C18 C 0.4451(10) -0.3348(5) -0.1126(3) 0.0530(19) Uani 1 1 d .
C19 C 0.4319(11) -0.3538(6) -0.1708(3) 0.068(2) Uani 1 1 d .
H19 H 0.4787 -0.4092 -0.1845 0.082 Uiso 1 1 calc R
C20 C 0.3537(12) -0.2943(6) -0.2071(4) 0.072(2) Uani 1 1 d .
H20 H 0.3426 -0.3092 -0.2452 0.087 Uiso 1 1 calc R
C21 C 0.2874(10) -0.2082(5) -0.1868(3) 0.059(2) Uani 1 1 d .
H21 H 0.2328 -0.1664 -0.2118 0.071 Uiso 1 1 calc R
C22 C 0.3042(10) -0.1871(5) -0.1307(3) 0.0498(18) Uani 1 1 d .
H22 H 0.2612 -0.1304 -0.1179 0.060 Uiso 1 1 calc R
C23 C 0.3855(9) -0.2491(4) -0.0915(3) 0.0459(18) Uani 1 1 d .
C24 C 0.0956(10) 0.3971(6) 0.2311(3) 0.060(2) Uani 1 1 d .
C25 C 0.0505(11) 0.4701(5) 0.1975(4) 0.066(2) Uani 1 1 d .
H25 H 0.0459 0.5275 0.2147 0.080 Uiso 1 1 calc R
C26 C 0.0110(10) 0.4664(5) 0.1401(4) 0.058(2) Uani 1 1 d .
C27 C 0.1175(12) 0.4064(6) 0.2945(3) 0.089(3) Uani 1 1 d .
H27A H 0.0081 0.3820 0.3128 0.134 Uiso 1 1 calc R
H27B H 0.1315 0.4701 0.3042 0.134 Uiso 1 1 calc R
H27C H 0.2267 0.3730 0.3067 0.134 Uiso 1 1 calc R
C28 C -0.0446(13) 0.5507(5) 0.1084(4) 0.093(3) Uani 1 1 d .
H28A H 0.0585 0.5709 0.0855 0.140 Uiso 1 1 calc R
H28B H -0.0772 0.5982 0.1348 0.140 Uiso 1 1 calc R
H28C H -0.1510 0.5374 0.0846 0.140 Uiso 1 1 calc R
N5 N 0.4401(15) 0.6965(6) 0.1537(3) 0.082(2) Uani 1 1 d .
O3 O 0.4658(15) 0.6240(6) 0.1707(4) 0.161(4) Uani 1 1 d .
O4 O 0.2845(14) 0.7284(7) 0.1458(4) 0.160(4) Uani 1 1 d .
O5 O 0.5543(13) 0.7536(6) 0.1423(3) 0.139(3) Uani 1 1 d .

loop_
_atom_site_aniso_label
_atom_site_aniso_U_11
_atom_site_aniso_U_22
_atom_site_aniso_U_33
_atom_site_aniso_U_23
_atom_site_aniso_U_13
_atom_site_aniso_U_12
Cu 0.0554(5) 0.0350(5) 0.0402(5) -0.0034(4) 0.0000(4) 0.0004(4)
O1 0.068(3) 0.047(3) 0.045(3) -0.016(2) -0.002(2) 0.009(2)
O2 0.071(3) 0.039(3) 0.052(3) 0.000(2) -0.001(2) 0.010(2)
N1 0.052(3) 0.028(3) 0.039(3) 0.001(3) -0.003(2) 0.003(3)
N2 0.044(3) 0.037(3) 0.033(3) -0.001(3) -0.007(2) -0.003(3)
N3 0.054(4) 0.035(3) 0.036(3) -0.004(3) -0.001(3) -0.007(3)
N4 0.058(4) 0.030(3) 0.033(3) 0.000(2) -0.002(3) -0.003(3)
C1 0.060(5) 0.039(4) 0.050(5) 0.003(4) -0.010(4) -0.007(3)
C2 0.066(5) 0.053(5) 0.039(4) 0.013(4) -0.012(3) -0.010(4)
C3 0.062(5) 0.046(4) 0.029(4) -0.002(3) -0.007(3) -0.005(4)
C4 0.042(4) 0.037(4) 0.029(4) -0.001(3) -0.002(3) -0.011(3)
C5 0.049(4) 0.029(4) 0.036(4) 0.003(3) -0.003(3) -0.006(3)
C6 0.040(4) 0.029(4) 0.035(4) -0.001(3) -0.001(3) -0.005(3)
C7 0.048(4) 0.030(4) 0.030(3) 0.001(3) -0.005(3) -0.011(3)
C8 0.061(5) 0.032(4) 0.042(4) 0.005(3) -0.004(3) -0.004(3)
C9 0.088(6) 0.043(4) 0.029(4) 0.008(3) -0.008(4) -0.004(4)
C10 0.067(5) 0.043(4) 0.030(4) -0.005(3) -0.008(3) -0.006(4)
C11 0.038(4) 0.035(4) 0.024(3) 0.002(3) -0.002(3) -0.006(3)
C12 0.034(4) 0.038(4) 0.035(4) 0.004(3) -0.001(3) -0.012(3)
C13 0.050(4) 0.032(4) 0.040(4) -0.007(3) 0.004(3) -0.014(3)
C14 0.052(4) 0.036(4) 0.046(4) -0.014(3) 0.006(3) -0.008(3)
C15 0.073(5) 0.034(4) 0.053(4) -0.003(4) -0.002(4) -0.009(4)
C16 0.078(6) 0.042(5) 0.081(6) -0.004(4) -0.008(5) 0.000(4)
C17 0.062(5) 0.041(5) 0.092(7) -0.025(5) 0.005(5) -0.004(4)
C18 0.049(5) 0.048(5) 0.062(5) -0.021(4) 0.014(4) -0.010(4)
C19 0.068(6) 0.071(6) 0.065(6) -0.040(5) 0.019(5) -0.011(5)
C20 0.078(6) 0.085(7) 0.055(5) -0.028(5) 0.008(5) -0.020(5)
C21 0.061(5) 0.068(6) 0.047(5) -0.011(4) 0.003(4) -0.010(4)
C22 0.059(5) 0.048(4) 0.043(4) -0.015(4) 0.006(3) -0.012(4)
C23 0.038(4) 0.037(4) 0.062(5) -0.014(4) 0.012(3) -0.005(3)
C24 0.054(5) 0.060(5) 0.065(5) -0.025(4) -0.005(4) 0.006(4)
C25 0.083(6) 0.038(5) 0.078(6) -0.025(4) -0.007(5) 0.007(4)
C26 0.053(5) 0.037(4) 0.084(6) -0.002(4) 0.013(4) -0.004(4)
C27 0.108(7) 0.094(7) 0.065(6) -0.044(5) -0.030(5) 0.038(6)
C28 0.123(8) 0.049(6) 0.107(8) 0.004(5) -0.010(6) 0.009(5)
N5 0.108(7) 0.081(7) 0.057(5) 0.001(4) -0.022(5) -0.006(6)
O3 0.246(11) 0.083(6) 0.154(8) 0.053(6) -0.027(7) 0.036(6)
O4 0.149(8) 0.172(9) 0.160(8) 0.012(7) -0.049(7) 0.027(7)
O5 0.166(8) 0.142(8) 0.109(6) -0.030(5) 0.015(5) -0.079(6)

loop_
_atom_type_symbol
_atom_type_description
_atom_type_scat_dispersion_real
_atom_type_scat_dispersion_imag
_atom_type_scat_source
C C 0.0033 0.0016 'International Tables Vol C Tables 4.2.6.8 and 6.1.1.4'
H H 0.0000 0.0000 'International Tables Vol C Tables 4.2.6.8 and 6.1.1.4'
N N 0.0061 0.0033 'International Tables Vol C Tables 4.2.6.8 and 6.1.1.4'
O O 0.0106 0.0060 'International Tables Vol C Tables 4.2.6.8 and 6.1.1.4'
Cu Cu 0.3201 1.2651 'International Tables Vol C Tables 4.2.6.8 and 6.1.1.4'

loop_
_geom_angle_atom_site_label_1
_geom_angle_atom_site_label_2
_geom_angle_atom_site_label_3
_geom_angle
O2 Cu O1 94.60(19)
O2 Cu N1 92.2(2)
O1 Cu N1 173.2(2)
O2 Cu N2 173.0(2)
O1 Cu N2 90.80(19)
N1 Cu N2 82.4(2)
C24 O1 Cu 124.6(5)
C26 O2 Cu 125.5(5)
C1 N1 C12 117.5(5)
C1 N1 Cu 129.2(4)
C12 N1 Cu 113.3(4)
C10 N2 C11 119.2(5)
C10 N2 Cu 128.1(4)
C11 N2 Cu 112.7(4)
C13 N3 C5 104.3(5)
C6 N4 C13 107.0(5)
C6 N4 H4 126.5
C13 N4 H4 126.5
N1 C1 C2 123.0(6)
N1 C1 H1 118.5
C2 C1 H1 118.5
C3 C2 C1 119.1(6)
C3 C2 H2 120.4
C1 C2 H2 120.4
C2 C3 C4 120.3(6)
C2 C3 H3 119.9
C4 C3 H3 119.9
C12 C4 C3 116.5(6)
C12 C4 C5 117.3(5)
C3 C4 C5 126.2(6)
N3 C5 C6 110.5(5)
N3 C5 C4 128.5(6)
C6 C5 C4 121.0(6)
N4 C6 C5 105.6(5)
N4 C6 C7 131.2(5)
C5 C6 C7 123.2(6)
C11 C7 C8 117.4(5)
C11 C7 C6 116.1(5)
C8 C7 C6 126.5(6)
C9 C8 C7 118.4(6)
C9 C8 H8 120.8
C7 C8 H8 120.8
C8 C9 C10 120.9(6)
C8 C9 H9 119.6
C10 C9 H9 119.6
N2 C10 C9 121.8(6)
N2 C10 H10 119.1
C9 C10 H10 119.1
N2 C11 C7 122.4(5)
N2 C11 C12 116.5(5)
C7 C11 C12 121.1(5)
N1 C12 C4 123.6(5)
N1 C12 C11 115.1(5)
C4 C12 C11 121.3(6)
N3 C13 N4 112.4(5)
N3 C13 C14 126.0(6)
N4 C13 C14 121.5(6)
C15 C14 C23 119.2(6)
C15 C14 C13 117.2(6)
C23 C14 C13 123.6(6)
C14 C15 C16 121.9(7)
C14 C15 H15 119.1
C16 C15 H15 119.1
C17 C16 C15 119.0(7)
C17 C16 H16 120.5
C15 C16 H16 120.5
C16 C17 C18 122.0(7)
C16 C17 H17 119.0
C18 C17 H17 119.0
C19 C18 C23 120.1(8)
C19 C18 C17 120.6(7)
C23 C18 C17 119.3(7)
C20 C19 C18 121.6(8)
C20 C19 H19 119.2
C18 C19 H19 119.2
C19 C20 C21 119.6(8)
C19 C20 H20 120.2
C21 C20 H20 120.2
C22 C21 C20 119.8(8)
C22 C21 H21 120.1
C20 C21 H21 120.1
C21 C22 C23 121.6(7)
C21 C22 H22 119.2
C23 C22 H22 119.2
C18 C23 C22 117.2(7)
C18 C23 C14 118.6(7)
C22 C23 C14 124.1(6)
O1 C24 C25 125.0(7)
O1 C24 C27 113.0(7)
C25 C24 C27 122.0(7)
C24 C25 C26 125.9(7)
C24 C25 H25 117.1
C26 C25 H25 117.1
O2 C26 C25 123.8(7)
O2 C26 C28 115.4(7)
C25 C26 C28 120.7(7)
C24 C27 H27A 109.5
C24 C27 H27B 109.5
H27A C27 H27B 109.5
C24 C27 H27C 109.5
H27A C27 H27C 109.5
H27B C27 H27C 109.5
C26 C28 H28A 109.5
C26 C28 H28B 109.5
H28A C28 H28B 109.5
C26 C28 H28C 109.5
H28A C28 H28C 109.5
H28B C28 H28C 109.5
O3 N5 O5 127.9(12)
O3 N5 O4 123.5(12)
O5 N5 O4 108.6(10)

loop_
_geom_bond_atom_site_label_1
_geom_bond_atom_site_label_2
_geom_bond_distance
Cu O2 1.890(4)
Cu O1 1.892(4)
Cu N1 1.995(5)
Cu N2 2.000(5)
O1 C24 1.292(8)
O2 C26 1.286(8)
N1 C1 1.329(7)
N1 C12 1.356(7)
N2 C10 1.319(7)
N2 C11 1.348(7)
N3 C13 1.324(8)
N3 C5 1.372(7)
N4 C6 1.357(7)
N4 C13 1.361(7)
N4 H4 0.8600
C1 C2 1.395(9)
C1 H1 0.9300
C2 C3 1.355(9)
C2 H2 0.9300
C3 C4 1.407(8)
C3 H3 0.9300
C4 C12 1.397(8)
C4 C5 1.430(8)
C5 C6 1.386(8)
C6 C7 1.433(8)
C7 C11 1.401(8)
C7 C8 1.413(8)
C8 C9 1.360(9)
C8 H8 0.9300
C9 C10 1.383(9)
C9 H9 0.9300
C10 H10 0.9300
C11 C12 1.455(8)
C13 C14 1.503(8)
C14 C15 1.378(9)
C14 C23 1.431(9)
C15 C16 1.404(9)
C15 H15 0.9300
C16 C17 1.349(10)
C16 H16 0.9300
C17 C18 1.412(10)
C17 H17 0.9300
C18 C19 1.405(10)
C18 C23 1.409(9)
C19 C20 1.336(11)
C19 H19 0.9300
C20 C21 1.423(10)
C20 H20 0.9300
C21 C22 1.365(9)
C21 H21 0.9300
C22 C23 1.415(9)
C22 H22 0.9300
C24 C25 1.364(10)
C24 C27 1.508(10)
C25 C26 1.384(10)
C25 H25 0.9300
C26 C28 1.489(10)
C27 H27A 0.9600
C27 H27B 0.9600
C27 H27C 0.9600
C28 H28A 0.9600
C28 H28B 0.9600
C28 H28C 0.9600
N5 O3 1.143(9)
N5 O5 1.195(9)
N5 O4 1.214(10)

loop_
_geom_torsion_atom_site_label_1
_geom_torsion_atom_site_label_2
_geom_torsion_atom_site_label_3
_geom_torsion_atom_site_label_4
_geom_torsion
O2 Cu O1 C24 -7.0(6)
N1 Cu O1 C24 170.3(16)
N2 Cu O1 C24 168.5(6)
O1 Cu O2 C26 7.5(6)
N1 Cu O2 C26 -172.2(6)
N2 Cu O2 C26 -132.6(15)
O2 Cu N1 C1 -2.9(6)
O1 Cu N1 C1 179.8(15)
N2 Cu N1 C1 -178.4(6)
O2 Cu N1 C12 175.9(4)
O1 Cu N1 C12 -1(2)
N2 Cu N1 C12 0.4(4)
O2 Cu N2 C10 137.8(15)
O1 Cu N2 C10 -2.4(6)
N1 Cu N2 C10 177.8(6)
O2 Cu N2 C11 -40.3(18)
O1 Cu N2 C11 179.5(4)
N1 Cu N2 C11 -0.3(4)
C12 N1 C1 C2 0.1(9)
Cu N1 C1 C2 178.9(5)
N1 C1 C2 C3 -0.7(11)
C1 C2 C3 C4 0.8(10)
C2 C3 C4 C12 -0.3(9)
C2 C3 C4 C5 179.5(6)
C13 N3 C5 C6 1.1(7)
C13 N3 C5 C4 -179.0(6)
C12 C4 C5 N3 178.9(6)
C3 C4 C5 N3 -0.9(11)
C12 C4 C5 C6 -1.1(9)
C3 C4 C5 C6 179.1(6)
C13 N4 C6 C5 -0.3(7)
C13 N4 C6 C7 180.0(6)
N3 C5 C6 N4 -0.5(7)
C4 C5 C6 N4 179.6(5)
N3 C5 C6 C7 179.2(5)
C4 C5 C6 C7 -0.7(9)
N4 C6 C7 C11 -178.6(6)
C5 C6 C7 C11 1.8(9)
N4 C6 C7 C8 2.3(11)
C5 C6 C7 C8 -177.3(6)
C11 C7 C8 C9 -0.2(9)
C6 C7 C8 C9 178.9(6)
C7 C8 C9 C10 1.2(10)
C11 N2 C10 C9 0.1(10)
Cu N2 C10 C9 -177.9(5)
C8 C9 C10 N2 -1.3(11)
C10 N2 C11 C7 0.9(9)
Cu N2 C11 C7 179.3(5)
C10 N2 C11 C12 -178.2(5)
Cu N2 C11 C12 0.2(6)
C8 C7 C11 N2 -0.9(9)
C6 C7 C11 N2 179.9(5)
C8 C7 C11 C12 178.2(5)
C6 C7 C11 C12 -1.0(8)
C1 N1 C12 C4 0.5(9)
Cu N1 C12 C4 -178.5(5)
C1 N1 C12 C11 178.5(5)
Cu N1 C12 C11 -0.4(6)
C3 C4 C12 N1 -0.3(9)
C5 C4 C12 N1 179.8(5)
C3 C4 C12 C11 -178.3(5)
C5 C4 C12 C11 1.8(8)
N2 C11 C12 N1 0.2(8)
C7 C11 C12 N1 -178.9(5)
N2 C11 C12 C4 178.3(5)
C7 C11 C12 C4 -0.8(9)
C5 N3 C13 N4 -1.3(7)
C5 N3 C13 C14 -179.5(6)
C6 N4 C13 N3 1.1(7)
C6 N4 C13 C14 179.3(5)
N3 C13 C14 C15 176.6(6)
N4 C13 C14 C15 -1.4(9)
N3 C13 C14 C23 -2.4(10)
N4 C13 C14 C23 179.6(6)
C23 C14 C15 C16 0.0(10)
C13 C14 C15 C16 -179.0(6)
C14 C15 C16 C17 -0.1(11)
C15 C16 C17 C18 0.4(12)
C16 C17 C18 C19 177.8(7)
C16 C17 C18 C23 -0.6(11)
C23 C18 C19 C20 -3.9(11)
C17 C18 C19 C20 177.8(7)
C18 C19 C20 C21 2.1(12)
C19 C20 C21 C22 0.0(12)
C20 C21 C22 C23 -0.4(10)
C19 C18 C23 C22 3.3(10)
C17 C18 C23 C22 -178.3(6)
C19 C18 C23 C14 -177.9(6)
C17 C18 C23 C14 0.4(10)
C21 C22 C23 C18 -1.3(10)
C21 C22 C23 C14 -179.9(6)
C15 C14 C23 C18 -0.2(9)
C13 C14 C23 C18 178.8(6)
C15 C14 C23 C22 178.4(6)
C13 C14 C23 C22 -2.6(10)
Cu O1 C24 C25 2.5(11)
Cu O1 C24 C27 -179.1(5)
O1 C24 C25 C26 4.5(13)
C27 C24 C25 C26 -173.8(8)
Cu O2 C26 C25 -3.5(10)
Cu O2 C26 C28 175.3(5)
C24 C25 C26 O2 -4.0(13)
C24 C25 C26 C28 177.3(8)
